data_4331302
loop_
_publ_author_name
'Maria Barsukova-Stuckart'
'Natalya V. Izarova'
'Ryan A. Barrett'
'Zhenxing Wang'
'Johan van Tol'
'Harold W. Kroto'
'Naresh S. Dalal'
'Pablo Jim\'enez-Lozano'
'Jorge J. Carb\'o'
'Josep M. Poblet'
'Marc S. von Gernler'
'Thomas Drewello'
'Pedro de Oliveira'
'Bineta Keita'
'Ulrich Kortz'

_publ_contact_author_address
;Jacobs University
School of Engineering and Science
P.O. Box 750 561
28725 Bremen
Germany
;
_publ_contact_author_email u.kortz@jacobs-university.de
_publ_contact_author_fax '+49-421-200 3229'
_publ_contact_author_name 'Ulrich Kortz'
_publ_contact_author_phone '+49-421-200 3235'
_publ_section_title
;
 Polyoxopalladates Encapsulating 8-Coordinated Metal Ions, [MO8PdII12L8]n-
 (M = Sc3+, Mn2+, Fe3+, Co2+, Ni2+, Cu2+, Zn2+, Lu3+; L = PhAsO32-,
 PhPO32-, SeO32-)
;
_journal_name_full 'Inorganic Chemistry'
_journal_page_first 13214
_journal_page_last 13228
_journal_paper_doi 10.1021/ic301537n
_journal_volume 51
_journal_year 2012
_chemical_formula_sum 'C48 H110 Cu Na6 O67 P8 Pd12'
_chemical_formula_weight 3485.40
_chemical_name_systematic
; 
 ? 
;
_space_group_IT_number 87
_symmetry_cell_setting tetragonal
_symmetry_space_group_name_Hall '-I 4'
_symmetry_space_group_name_H-M 'I 4/m'
_atom_sites_solution_hydrogens geom
_atom_sites_solution_primary direct
_atom_sites_solution_secondary difmap
_audit_creation_method SHELXL-97
_cell_angle_alpha 90.00
_cell_angle_beta 90.00
_cell_angle_gamma 90.00
_cell_formula_units_Z 2
_cell_length_a 15.928(3)
_cell_length_b 15.928(3)
_cell_length_c 24.313(5)
_cell_measurement_reflns_used 3576
_cell_measurement_temperature 100(2)
_cell_measurement_theta_max 25.98
_cell_measurement_theta_min 2.47
_cell_volume 6168(2)
_computing_cell_refinement 'Bruker SAINT'
_computing_data_collection 'Bruker APEX2'
_computing_data_reduction 'Bruker SAINT'
_computing_molecular_graphics 'Bruker SHELXTL'
_computing_publication_material 'Bruker SHELXTL'
_computing_structure_refinement 'SHELXL-97 (Sheldrick, 2008)'
_computing_structure_solution 'SHELXS-97 (Sheldrick, 2008)'
_diffrn_ambient_temperature 100(2)
_diffrn_measured_fraction_theta_full 0.997
_diffrn_measured_fraction_theta_max 0.997
_diffrn_measurement_device_type 'Bruker APEX-II CCD'
_diffrn_measurement_method '\f and \w scans'
_diffrn_radiation_monochromator graphite
_diffrn_radiation_source 'fine-focus sealed tube'
_diffrn_radiation_type MoK\a
_diffrn_radiation_wavelength 0.71073
_diffrn_reflns_av_R_equivalents 0.2369
_diffrn_reflns_av_sigmaI/netI 0.1096
_diffrn_reflns_limit_h_max 18
_diffrn_reflns_limit_h_min -16
_diffrn_reflns_limit_k_max 17
_diffrn_reflns_limit_k_min -18
_diffrn_reflns_limit_l_max 28
_diffrn_reflns_limit_l_min -28
_diffrn_reflns_number 20925
_diffrn_reflns_theta_full 24.71
_diffrn_reflns_theta_max 24.71
_diffrn_reflns_theta_min 3.35
_exptl_absorpt_coefficient_mu 2.084
_exptl_absorpt_correction_T_max 0.5606
_exptl_absorpt_correction_T_min 0.2007
_exptl_absorpt_correction_type multi-scan
_exptl_absorpt_process_details SADABS
_exptl_crystal_colour red
_exptl_crystal_density_diffrn 1.877
_exptl_crystal_description octahedron
_exptl_crystal_F_000 3402
_exptl_crystal_size_max 0.69
_exptl_crystal_size_mid 0.64
_exptl_crystal_size_min 0.31
_refine_diff_density_max 1.873
_refine_diff_density_min -1.448
_refine_diff_density_rms 0.250
_refine_ls_extinction_method none
_refine_ls_goodness_of_fit_ref 1.036
_refine_ls_hydrogen_treatment constr
_refine_ls_matrix_type full
_refine_ls_number_parameters 109
_refine_ls_number_reflns 2693
_refine_ls_number_restraints 0
_refine_ls_restrained_S_all 1.036
_refine_ls_R_factor_all 0.1184
_refine_ls_R_factor_gt 0.0774
_refine_ls_shift/su_max 0.000
_refine_ls_shift/su_mean 0.000
_refine_ls_structure_factor_coef Fsqd
_refine_ls_weighting_details 'calc w=1/[\s^2^(Fo^2^)+(0.1504P)^2^+29.7305P] where P=(Fo^2^+2Fc^2^)/3'
_refine_ls_weighting_scheme calc
_refine_ls_wR_factor_gt 0.2257
_refine_ls_wR_factor_ref 0.2624
_reflns_number_gt 1674
_reflns_number_total 2693
_reflns_threshold_expression >2sigma(I)
_cod_data_source_file ic301537n_si_001_08.cif
_cod_data_source_block CuPd12(PhP)8_Na-2a
_cod_database_code 4331302

loop_
_symmetry_equiv_pos_as_xyz
'x, y, z'
'-x, -y, z'
'-y, x, z'
'y, -x, z'
'x+1/2, y+1/2, z+1/2'
'-x+1/2, -y+1/2, z+1/2'
'-y+1/2, x+1/2, z+1/2'
'y+1/2, -x+1/2, z+1/2'
'-x, -y, -z'
'x, y, -z'
'y, -x, -z'
'-y, x, -z'
'-x+1/2, -y+1/2, -z+1/2'
'x+1/2, y+1/2, -z+1/2'
'y+1/2, -x+1/2, -z+1/2'
'-y+1/2, x+1/2, -z+1/2'

loop_
_atom_site_label
_atom_site_type_symbol
_atom_site_fract_x
_atom_site_fract_y
_atom_site_fract_z
_atom_site_U_iso_or_equiv
_atom_site_adp_type
_atom_site_occupancy
_atom_site_symmetry_multiplicity
_atom_site_calc_flag
_atom_site_refinement_flags
Cu1 Cu 0.5000 0.5000 0.5000 0.0201(9) Uani 1 8 d S
Pd2 Pd 0.57432(8) 0.30728(8) 0.5000 0.0294(5) Uani 1 2 d S
Pd3 Pd 0.44059(5) 0.36600(6) 0.59607(4) 0.0305(4) Uani 1 1 d .
P1 P 0.59434(19) 0.25381(19) 0.62125(14) 0.0332(8) Uani 1 1 d .
O1 O 0.5410(5) 0.3927(5) 0.5533(3) 0.034(2) Uani 1 1 d .
O3P1 O 0.6070(5) 0.2260(5) 0.5615(3) 0.043(2) Uani 1 1 d .
O2P1 O 0.6507(6) 0.3279(5) 0.6369(4) 0.047(2) Uani 1 1 d .
O1P1 O 0.5017(5) 0.2700(6) 0.6351(4) 0.046(2) Uani 1 1 d .
C1 C 0.6273(7) 0.1669(8) 0.6634(5) 0.036(3) Uiso 1 1 d .
C2 C 0.6844(9) 0.1788(9) 0.7075(6) 0.055(4) Uiso 1 1 d .
H2A H 0.7091 0.2322 0.7138 0.066 Uiso 1 1 calc R
C6 C 0.5960(10) 0.0898(10) 0.6549(8) 0.070(5) Uiso 1 1 d .
H6A H 0.5559 0.0814 0.6265 0.084 Uiso 1 1 calc R
C5 C 0.6218(11) 0.0207(12) 0.6876(8) 0.079(5) Uiso 1 1 d .
H5A H 0.6027 -0.0344 0.6795 0.095 Uiso 1 1 calc R
C4 C 0.6740(10) 0.0346(11) 0.7307(7) 0.068(4) Uiso 1 1 d .
H4A H 0.6901 -0.0106 0.7538 0.081 Uiso 1 1 calc R
C3 C 0.7033(11) 0.1126(11) 0.7407(8) 0.083(5) Uiso 1 1 d .
H3A H 0.7381 0.1216 0.7719 0.099 Uiso 1 1 calc R
Na1 Na 0.6868(18) 0.1353(18) 0.5000 0.065(8) Uiso 0.30 2 d SP
O1W O 0.5671(10) 0.3949(9) 0.7373(6) 0.052(4) Uiso 0.60 1 d P
O2W O 0.8339(17) -0.0949(17) 0.6509(12) 0.074(8) Uiso 0.40 1 d P
O3W O 0.823(3) 0.297(2) 0.6068(16) 0.057(10) Uiso 0.25 1 d P
O4W O 0.431(2) 0.126(2) 0.5575(16) 0.051(9) Uiso 0.25 1 d P
O5W O 0.799(3) 0.243(3) 0.5000 0.048(13) Uiso 0.25 2 d SP

loop_
_atom_site_aniso_label
_atom_site_aniso_U_11
_atom_site_aniso_U_22
_atom_site_aniso_U_33
_atom_site_aniso_U_23
_atom_site_aniso_U_13
_atom_site_aniso_U_12
Cu1 0.0190(12) 0.0190(12) 0.022(2) 0.000 0.000 0.000
Pd2 0.0299(8) 0.0305(8) 0.0279(8) 0.000 0.000 -0.0001(5)
Pd3 0.0295(6) 0.0321(6) 0.0300(7) -0.0001(4) -0.0001(4) 0.0012(4)
P1 0.0351(18) 0.0321(17) 0.0324(19) 0.0029(14) -0.0018(14) 0.0037(13)
O1 0.036(5) 0.040(5) 0.027(5) -0.007(4) 0.002(4) -0.005(4)
O3P1 0.059(6) 0.043(5) 0.026(5) 0.003(4) -0.001(4) 0.007(4)
O2P1 0.054(6) 0.026(5) 0.062(7) 0.010(4) -0.013(5) -0.006(4)
O1P1 0.041(5) 0.056(6) 0.043(6) 0.014(5) 0.006(4) 0.018(4)

loop_
_atom_type_symbol
_atom_type_description
_atom_type_scat_dispersion_real
_atom_type_scat_dispersion_imag
_atom_type_scat_source
C C 0.0033 0.0016 'International Tables Vol C Tables 4.2.6.8 and 6.1.1.4'
H H 0.0000 0.0000 'International Tables Vol C Tables 4.2.6.8 and 6.1.1.4'
O O 0.0106 0.0060 'International Tables Vol C Tables 4.2.6.8 and 6.1.1.4'
Na Na 0.0362 0.0249 'International Tables Vol C Tables 4.2.6.8 and 6.1.1.4'
P P 0.1023 0.0942 'International Tables Vol C Tables 4.2.6.8 and 6.1.1.4'
Cu Cu 0.3201 1.2651 'International Tables Vol C Tables 4.2.6.8 and 6.1.1.4'
Pd Pd -0.9988 1.0072 'International Tables Vol C Tables 4.2.6.8 and 6.1.1.4'

loop_
_geom_angle_atom_site_label_1
_geom_angle_atom_site_label_2
_geom_angle_atom_site_label_3
_geom_angle
_geom_angle_site_symmetry_1
_geom_angle_site_symmetry_3
O1 Cu1 O1 109.53(19) . 11_566
O1 Cu1 O1 70.47(19) . 3_655
O1 Cu1 O1 180.000(1) 11_566 3_655
O1 Cu1 O1 109.3(4) . 2_665
O1 Cu1 O1 109.53(19) 11_566 2_665
O1 Cu1 O1 70.47(19) 3_655 2_665
O1 Cu1 O1 70.7(4) . 10_556
O1 Cu1 O1 70.47(19) 11_566 10_556
O1 Cu1 O1 109.53(19) 3_655 10_556
O1 Cu1 O1 180.0(3) 2_665 10_556
O1 Cu1 O1 109.53(19) . 12_656
O1 Cu1 O1 109.3(4) 11_566 12_656
O1 Cu1 O1 70.7(4) 3_655 12_656
O1 Cu1 O1 109.53(19) 2_665 12_656
O1 Cu1 O1 70.47(19) 10_556 12_656
O1 Cu1 O1 70.47(19) . 4_565
O1 Cu1 O1 70.7(4) 11_566 4_565
O1 Cu1 O1 109.3(4) 3_655 4_565
O1 Cu1 O1 70.47(19) 2_665 4_565
O1 Cu1 O1 109.53(19) 10_556 4_565
O1 Cu1 O1 180.000(1) 12_656 4_565
O1 Cu1 O1 179.999(1) . 9_666
O1 Cu1 O1 70.47(19) 11_566 9_666
O1 Cu1 O1 109.53(19) 3_655 9_666
O1 Cu1 O1 70.7(4) 2_665 9_666
O1 Cu1 O1 109.3(4) 10_556 9_666
O1 Cu1 O1 70.47(19) 12_656 9_666
O1 Cu1 O1 109.53(19) 4_565 9_666
O1 Pd2 O1 83.2(5) . 10_556
O1 Pd2 O3P1 91.4(3) . .
O1 Pd2 O3P1 174.6(3) 10_556 .
O1 Pd2 O3P1 174.6(3) . 10_556
O1 Pd2 O3P1 91.4(3) 10_556 10_556
O3P1 Pd2 O3P1 94.0(5) . 10_556
O1 Pd2 Na1 137.1(3) . .
O1 Pd2 Na1 137.0(3) 10_556 .
O3P1 Pd2 Na1 48.0(3) . .
O3P1 Pd2 Na1 48.0(3) 10_556 .
O1 Pd3 O1 82.6(5) . 4_565
O1 Pd3 O1P1 91.2(3) . .
O1 Pd3 O1P1 173.7(3) 4_565 .
O1 Pd3 O2P1 173.4(3) . 4_565
O1 Pd3 O2P1 90.8(3) 4_565 4_565
O1P1 Pd3 O2P1 95.4(3) . 4_565
O2P1 P1 O3P1 112.4(5) . .
O2P1 P1 O1P1 112.3(5) . .
O3P1 P1 O1P1 112.6(5) . .
O2P1 P1 C1 106.3(5) . .
O3P1 P1 C1 106.2(5) . .
O1P1 P1 C1 106.5(5) . .
Pd3 O1 Pd2 115.1(4) . .
Pd3 O1 Pd3 114.9(4) . 3_655
Pd2 O1 Pd3 114.6(4) . 3_655
Pd3 O1 Cu1 103.6(3) . .
Pd2 O1 Cu1 103.1(3) . .
Pd3 O1 Cu1 103.3(3) 3_655 .
P1 O3P1 Pd2 118.5(5) . .
P1 O3P1 Na1 145.3(6) . .
Pd2 O3P1 Na1 93.4(5) . .
P1 O2P1 Pd3 118.4(5) . 3_655
P1 O1P1 Pd3 118.7(5) . .
C6 C1 C2 118.5(13) . .
C6 C1 P1 120.5(11) . .
C2 C1 P1 120.9(10) . .
C3 C2 C1 119.1(15) . .
C1 C6 C5 121.1(16) . .
C4 C5 C6 118.9(17) . .
C3 C4 C5 120.2(18) . .
C4 C3 C2 122.0(18) . .
O3P1 Na1 O3P1 75.7(9) . 10_556
O3P1 Na1 O5W 87.8(13) . .
O3P1 Na1 O5W 87.8(13) 10_556 .
O3P1 Na1 Pd2 38.6(5) . .
O3P1 Na1 Pd2 38.6(5) 10_556 .
O5W Na1 Pd2 79.1(14) . .

loop_
_geom_bond_atom_site_label_1
_geom_bond_atom_site_label_2
_geom_bond_distance
_geom_bond_site_symmetry_2
Cu1 O1 2.242(8) .
Cu1 O1 2.242(8) 11_566
Cu1 O1 2.242(8) 3_655
Cu1 O1 2.242(8) 2_665
Cu1 O1 2.242(8) 10_556
Cu1 O1 2.242(8) 12_656
Cu1 O1 2.242(8) 4_565
Cu1 O1 2.242(8) 9_666
Pd2 O1 1.953(7) .
Pd2 O1 1.953(7) 10_556
Pd2 O3P1 2.045(8) .
Pd2 O3P1 2.045(8) 10_556
Pd2 Na1 3.27(3) .
Pd3 O1 1.954(7) .
Pd3 O1 1.964(7) 4_565
Pd3 O1P1 2.047(8) .
Pd3 O2P1 2.068(8) 4_565
P1 O2P1 1.530(9) .
P1 O3P1 1.531(9) .
P1 O1P1 1.536(9) .
P1 C1 1.801(13) .
O1 Pd3 1.964(7) 3_655
O3P1 Na1 2.44(2) .
O2P1 Pd3 2.068(8) 3_655
C1 C6 1.341(19) .
C1 C2 1.419(18) .
C2 C3 1.36(2) .
C6 C5 1.42(2) .
C5 C4 1.36(2) .
C4 C3 1.35(2) .
Na1 O3P1 2.44(2) 10_556
Na1 O5W 2.48(6) .
